data_7110341
loop_
_publ_author_name
'Chien-Nan Lin'
'Wei-Ting Jhu'
'Minghuey Shieh'

_publ_section_title
;
 Vapochemically and mechanochemically reversible
 polymerization/depolymerization of S-Fe-Cu carbonyl clusters
;
_journal_name_full Chem.Commun.
_journal_page_first 1134
_journal_paper_doi 10.1039/c3cc48303g
_journal_volume 50
_journal_year 2014
_chemical_formula_moiety 'C36 H25 Cu2 Fe3 N O9 P2 S'
_chemical_formula_sum 'C36 H25 Cu2 Fe3 N O9 P2 S'
_chemical_formula_weight 1004.20
_chemical_name_systematic
;
?
;
_space_group_IT_number 2
_symmetry_cell_setting triclinic
_symmetry_space_group_name_Hall '-P 1'
_symmetry_space_group_name_H-M 'P -1'
_atom_sites_solution_hydrogens geom
_atom_sites_solution_primary direct
_atom_sites_solution_secondary difmap
_audit_creation_method SHELXL-97
_cell_angle_alpha 67.9240(10)
_cell_angle_beta 73.6060(10)
_cell_angle_gamma 77.9750(10)
_cell_formula_units_Z 2
_cell_length_a 11.4929(6)
_cell_length_b 12.3565(6)
_cell_length_c 15.8187(8)
_cell_measurement_reflns_used 0
_cell_measurement_temperature 298(2)
_cell_measurement_theta_max 0
_cell_measurement_theta_min 0
_cell_volume 1983.86(17)
_computing_molecular_graphics 'Ortep-3 for Windows (Farrugia, 1997)'
_computing_publication_material 'WinGX publication routines (Farrugia, 1999)'
_computing_structure_refinement 'SHELXL-97 (Sheldrick, 1997)'
_computing_structure_solution 'SHELXS-86 (Sheldrick, 1986)'
_diffrn_ambient_temperature 298(2)
_diffrn_measured_fraction_theta_full 0.986
_diffrn_measured_fraction_theta_max 0.986
_diffrn_radiation_monochromator graphite
_diffrn_radiation_source 'fine-focus sealed tube'
_diffrn_radiation_type MoK\a
_diffrn_radiation_wavelength 0.71073
_diffrn_reflns_av_R_equivalents 0.0298
_diffrn_reflns_av_sigmaI/netI 0.0421
_diffrn_reflns_limit_h_max 12
_diffrn_reflns_limit_h_min -13
_diffrn_reflns_limit_k_max 14
_diffrn_reflns_limit_k_min -14
_diffrn_reflns_limit_l_max 18
_diffrn_reflns_limit_l_min -17
_diffrn_reflns_number 12650
_diffrn_reflns_theta_full 25.01
_diffrn_reflns_theta_max 25.01
_diffrn_reflns_theta_min 1.43
_exptl_absorpt_coefficient_mu 2.311
_exptl_absorpt_correction_T_max 0.3912
_exptl_absorpt_correction_T_min 0.3150
_exptl_absorpt_correction_type multi-scan
_exptl_crystal_colour black
_exptl_crystal_density_diffrn 1.681
_exptl_crystal_density_method 'not measured'
_exptl_crystal_description prism
_exptl_crystal_F_000 1004
_exptl_crystal_size_max 0.65
_exptl_crystal_size_mid 0.60
_exptl_crystal_size_min 0.50
_refine_diff_density_max 0.672
_refine_diff_density_min -0.772
_refine_diff_density_rms 0.231
_refine_ls_extinction_method none
_refine_ls_goodness_of_fit_ref 0.621
_refine_ls_hydrogen_treatment fixed
_refine_ls_matrix_type full
_refine_ls_number_parameters 488
_refine_ls_number_reflns 6884
_refine_ls_number_restraints 0
_refine_ls_restrained_S_all 0.621
_refine_ls_R_factor_all 0.0448
_refine_ls_R_factor_gt 0.0337
_refine_ls_shift/su_max 0.046
_refine_ls_shift/su_mean 0.000
_refine_ls_structure_factor_coef Fsqd
_refine_ls_weighting_details 'calc w=1/[\s^2^(Fo^2^)+(0.1099P)^2^+9.5008P] where P=(Fo^2^+2Fc^2^)/3'
_refine_ls_weighting_scheme calc
_refine_ls_wR_factor_gt 0.0912
_refine_ls_wR_factor_ref 0.1182
_reflns_number_gt 5824
_reflns_number_total 6884
_reflns_threshold_expression >2sigma(I)
_cod_data_source_file c3cc48303g.txt
_cod_data_source_block 1
_cod_database_code 7110341

loop_
_symmetry_equiv_pos_as_xyz
'x, y, z'
'-x, -y, -z'

loop_
_atom_site_label
_atom_site_type_symbol
_atom_site_fract_x
_atom_site_fract_y
_atom_site_fract_z
_atom_site_U_iso_or_equiv
_atom_site_adp_type
_atom_site_occupancy
_atom_site_symmetry_multiplicity
_atom_site_calc_flag
_atom_site_refinement_flags
C1 C -0.0318(4) 0.6628(4) 0.4068(3) 0.0466(10) Uani 1 1 d .
C2 C 0.1869(4) 0.6516(4) 0.4453(3) 0.0491(10) Uani 1 1 d .
C3 C 0.0412(4) 0.8464(4) 0.4122(3) 0.0437(9) Uani 1 1 d .
C4 C -0.0955(4) 0.8648(4) 0.2216(3) 0.0526(11) Uani 1 1 d .
C5 C 0.0698(5) 0.8290(5) 0.0791(3) 0.0673(14) Uani 1 1 d .
C6 C -0.0285(6) 0.6481(5) 0.2225(4) 0.0687(14) Uani 1 1 d .
C7 C 0.2556(6) 0.5666(5) 0.1561(4) 0.0769(18) Uani 1 1 d .
C8 C 0.1258(5) 0.4777(4) 0.3293(3) 0.0529(11) Uani 1 1 d .
C9 C 0.3395(5) 0.5407(5) 0.3073(5) 0.0786(18) Uani 1 1 d .
C10 C 0.5189(5) 0.7138(4) 0.3559(4) 0.0642(14) Uani 1 1 d .
C11 C 0.6295(7) 0.6373(7) 0.3750(8) 0.128(3) Uani 1 1 d .
H11A H 0.6087 0.5677 0.4274 0.192 Uiso 1 1 calc R
H11B H 0.6804 0.6777 0.3892 0.192 Uiso 1 1 calc R
H11C H 0.6726 0.6159 0.3210 0.192 Uiso 1 1 calc R
C12 C 0.3229(3) 1.0762(3) 0.3919(3) 0.0357(8) Uani 1 1 d .
C13 C 0.2851(5) 0.9985(4) 0.4804(3) 0.0576(12) Uani 1 1 d .
H13 H 0.2432 0.9371 0.4887 0.069 Uiso 1 1 calc R
C14 C 0.3087(5) 1.0110(5) 0.5572(3) 0.0691(14) Uani 1 1 d .
H14 H 0.2819 0.9586 0.6169 0.083 Uiso 1 1 calc R
C15 C 0.3706(5) 1.0990(5) 0.5457(4) 0.0662(14) Uani 1 1 d .
H15 H 0.3865 1.1070 0.5973 0.079 Uiso 1 1 calc R
C16 C 0.4096(7) 1.1759(6) 0.4586(4) 0.087(2) Uani 1 1 d .
H16 H 0.4528 1.2360 0.4509 0.105 Uiso 1 1 calc R
C17 C 0.3856(6) 1.1653(5) 0.3816(4) 0.0710(16) Uani 1 1 d .
H17 H 0.4119 1.2189 0.3223 0.085 Uiso 1 1 calc R
C18 C 0.3916(4) 1.1263(3) 0.1894(3) 0.0408(9) Uani 1 1 d .
C19 C 0.4817(6) 1.0548(5) 0.1527(5) 0.091(2) Uani 1 1 d .
H19 H 0.4871 0.9739 0.1834 0.109 Uiso 1 1 calc R
C20 C 0.5655(7) 1.1013(6) 0.0698(6) 0.128(4) Uani 1 1 d .
H20 H 0.6275 1.0512 0.0466 0.154 Uiso 1 1 calc R
C21 C 0.5585(7) 1.2161(6) 0.0234(4) 0.095(2) Uani 1 1 d .
H21 H 0.6135 1.2458 -0.0332 0.114 Uiso 1 1 calc R
C22 C 0.4700(5) 1.2908(5) 0.0591(4) 0.0655(13) Uani 1 1 d .
H22 H 0.4660 1.3715 0.0275 0.079 Uiso 1 1 calc R
C23 C 0.3867(4) 1.2460(4) 0.1419(3) 0.0479(10) Uani 1 1 d .
H23 H 0.3269 1.2969 0.1660 0.057 Uiso 1 1 calc R
C24 C 0.1371(3) 1.1527(3) 0.2905(3) 0.0336(7) Uani 1 1 d .
H24A H 0.0861 1.1366 0.3532 0.040 Uiso 1 1 calc R
H24B H 0.1531 1.2341 0.2672 0.040 Uiso 1 1 calc R
C25 C 0.1249(4) 1.2188(4) 0.0972(3) 0.0410(9) Uani 1 1 d .
C26 C 0.1976(5) 1.1631(5) 0.0362(3) 0.0609(12) Uani 1 1 d .
H26 H 0.2071 1.0815 0.0545 0.073 Uiso 1 1 calc R
C27 C 0.2565(7) 1.2296(7) -0.0526(4) 0.089(2) Uani 1 1 d .
H27 H 0.3055 1.1920 -0.0936 0.107 Uiso 1 1 calc R
C28 C 0.2431(7) 1.3490(7) -0.0800(4) 0.090(2) Uani 1 1 d .
H28 H 0.2838 1.3925 -0.1393 0.108 Uiso 1 1 calc R
C29 C 0.1708(6) 1.4051(5) -0.0213(4) 0.0786(17) Uani 1 1 d .
H29 H 0.1615 1.4868 -0.0408 0.094 Uiso 1 1 calc R
C30 C 0.1110(5) 1.3415(4) 0.0673(4) 0.0596(12) Uani 1 1 d .
H30 H 0.0615 1.3805 0.1072 0.071 Uiso 1 1 calc R
C31 C -0.0959(3) 1.2110(3) 0.2380(3) 0.0370(8) Uani 1 1 d .
C32 C -0.1344(4) 1.2713(4) 0.3002(4) 0.0626(13) Uani 1 1 d .
H32 H -0.0822 1.2731 0.3350 0.075 Uiso 1 1 calc R
C33 C -0.2525(5) 1.3298(5) 0.3104(5) 0.0785(17) Uani 1 1 d .
H33 H -0.2785 1.3712 0.3521 0.094 Uiso 1 1 calc R
C34 C -0.3291(5) 1.3274(5) 0.2614(5) 0.0749(16) Uani 1 1 d .
H34 H -0.4072 1.3677 0.2688 0.090 Uiso 1 1 calc R
C35 C -0.2939(5) 1.2670(6) 0.2014(4) 0.0779(17) Uani 1 1 d .
H35 H -0.3478 1.2649 0.1681 0.093 Uiso 1 1 calc R
C36 C -0.1777(4) 1.2083(5) 0.1895(4) 0.0618(13) Uani 1 1 d .
H36 H -0.1541 1.1663 0.1482 0.074 Uiso 1 1 calc R
Cu1 Cu 0.27835(4) 0.87113(4) 0.30965(4) 0.03984(14) Uani 1 1 d .
Cu2 Cu 0.06550(5) 0.94334(4) 0.24059(4) 0.04309(15) Uani 1 1 d .
Fe1 Fe 0.10163(4) 0.73619(4) 0.35980(3) 0.02935(14) Uani 1 1 d .
Fe2 Fe 0.04200(5) 0.77185(5) 0.20295(4) 0.03887(15) Uani 1 1 d .
Fe3 Fe 0.20782(6) 0.60130(5) 0.26135(5) 0.04609(17) Uani 1 1 d .
N1 N 0.4328(4) 0.7717(3) 0.3418(3) 0.0627(11) Uani 1 1 d .
O1 O -0.1188(3) 0.6183(4) 0.4415(3) 0.0750(11) Uani 1 1 d .
O2 O 0.2384(4) 0.5994(3) 0.5030(3) 0.0807(12) Uani 1 1 d .
O3 O 0.0020(4) 0.9050(3) 0.4579(3) 0.0712(10) Uani 1 1 d .
O4 O -0.1924(4) 0.9134(4) 0.2315(3) 0.0864(12) Uani 1 1 d .
O5 O 0.0871(5) 0.8702(6) -0.0006(3) 0.1181(19) Uani 1 1 d .
O6 O -0.0821(5) 0.5738(4) 0.2314(4) 0.1132(19) Uani 1 1 d .
O7 O 0.2839(6) 0.5428(4) 0.0902(4) 0.134(2) Uani 1 1 d .
O8 O 0.0768(4) 0.3951(3) 0.3708(3) 0.0761(11) Uani 1 1 d .
O9 O 0.4252(5) 0.5002(5) 0.3379(5) 0.130(2) Uani 1 1 d .
P1 P 0.28237(8) 1.05701(8) 0.29547(6) 0.0313(2) Uani 1 1 d .
P2 P 0.05479(8) 1.13178(8) 0.21507(6) 0.0321(2) Uani 1 1 d .
S1 S 0.22462(9) 0.79002(8) 0.21560(6) 0.0365(2) Uani 1 1 d .

loop_
_atom_site_aniso_label
_atom_site_aniso_U_11
_atom_site_aniso_U_22
_atom_site_aniso_U_33
_atom_site_aniso_U_23
_atom_site_aniso_U_13
_atom_site_aniso_U_12
C1 0.050(2) 0.049(2) 0.041(2) -0.0102(18) -0.0087(18) -0.017(2)
C2 0.053(2) 0.037(2) 0.054(3) -0.0054(19) -0.016(2) -0.0099(18)
C3 0.048(2) 0.042(2) 0.040(2) -0.0170(18) -0.0036(17) -0.0065(18)
C4 0.055(3) 0.059(3) 0.049(2) -0.019(2) -0.016(2) -0.009(2)
C5 0.078(4) 0.086(4) 0.046(3) -0.031(3) -0.012(2) -0.010(3)
C6 0.088(4) 0.056(3) 0.078(4) -0.017(3) -0.044(3) -0.018(3)
C7 0.102(4) 0.052(3) 0.078(4) -0.045(3) 0.022(3) -0.029(3)
C8 0.068(3) 0.037(2) 0.058(3) -0.020(2) -0.017(2) -0.004(2)
C9 0.058(3) 0.046(3) 0.146(6) -0.054(3) -0.024(3) 0.007(2)
C10 0.051(3) 0.043(2) 0.105(4) -0.022(3) -0.038(3) 0.006(2)
C11 0.090(5) 0.106(6) 0.225(10) -0.080(6) -0.102(6) 0.050(4)
C12 0.0323(18) 0.0380(19) 0.039(2) -0.0150(16) -0.0110(15) -0.0019(15)
C13 0.068(3) 0.061(3) 0.047(2) -0.010(2) -0.016(2) -0.026(2)
C14 0.084(4) 0.083(4) 0.039(2) -0.010(2) -0.016(2) -0.021(3)
C15 0.071(3) 0.091(4) 0.053(3) -0.035(3) -0.023(2) -0.012(3)
C16 0.126(5) 0.091(4) 0.070(4) -0.026(3) -0.030(4) -0.055(4)
C17 0.107(4) 0.067(3) 0.051(3) -0.011(2) -0.023(3) -0.046(3)
C18 0.039(2) 0.041(2) 0.041(2) -0.0132(17) -0.0060(16) -0.0069(16)
C19 0.089(4) 0.048(3) 0.093(4) -0.020(3) 0.039(3) -0.003(3)
C20 0.117(6) 0.077(4) 0.125(6) -0.035(4) 0.077(5) -0.015(4)
C21 0.106(5) 0.083(4) 0.070(4) -0.024(3) 0.036(4) -0.038(4)
C22 0.073(3) 0.058(3) 0.055(3) -0.003(2) -0.006(2) -0.026(3)
C23 0.046(2) 0.042(2) 0.051(2) -0.0088(19) -0.0104(19) -0.0091(18)
C24 0.0336(18) 0.0316(18) 0.0367(19) -0.0134(15) -0.0094(15) -0.0001(14)
C25 0.042(2) 0.043(2) 0.038(2) -0.0083(17) -0.0169(16) -0.0038(17)
C26 0.076(3) 0.063(3) 0.045(2) -0.021(2) -0.009(2) -0.008(2)
C27 0.103(5) 0.117(6) 0.044(3) -0.031(3) 0.003(3) -0.023(4)
C28 0.105(5) 0.105(5) 0.045(3) 0.008(3) -0.017(3) -0.041(4)
C29 0.089(4) 0.061(3) 0.068(4) 0.018(3) -0.035(3) -0.023(3)
C30 0.063(3) 0.047(3) 0.059(3) -0.002(2) -0.023(2) -0.002(2)
C31 0.0354(19) 0.0295(18) 0.044(2) -0.0101(15) -0.0110(16) 0.0005(15)
C32 0.050(3) 0.064(3) 0.095(4) -0.053(3) -0.023(2) 0.009(2)
C33 0.054(3) 0.079(4) 0.125(5) -0.074(4) -0.014(3) 0.013(3)
C34 0.041(3) 0.067(3) 0.110(5) -0.032(3) -0.015(3) 0.010(2)
C35 0.046(3) 0.107(5) 0.088(4) -0.039(4) -0.033(3) 0.012(3)
C36 0.049(3) 0.085(4) 0.062(3) -0.038(3) -0.026(2) 0.015(2)
Cu1 0.0367(3) 0.0286(2) 0.0577(3) -0.0154(2) -0.0165(2) -0.00136(18)
Cu2 0.0532(3) 0.0272(2) 0.0533(3) -0.0152(2) -0.0198(2) 0.0001(2)
Fe1 0.0335(3) 0.0252(2) 0.0292(3) -0.00845(19) -0.0067(2) -0.00494(19)
Fe2 0.0506(3) 0.0376(3) 0.0349(3) -0.0155(2) -0.0125(2) -0.0087(2)
Fe3 0.0505(4) 0.0317(3) 0.0596(4) -0.0261(3) -0.0037(3) -0.0037(2)
N1 0.048(2) 0.0383(19) 0.105(3) -0.018(2) -0.035(2) 0.0006(17)
O1 0.063(2) 0.095(3) 0.065(2) -0.012(2) -0.0041(17) -0.048(2)
O2 0.091(3) 0.067(2) 0.080(3) 0.005(2) -0.056(2) -0.007(2)
O3 0.087(3) 0.067(2) 0.064(2) -0.0456(19) 0.0088(18) -0.0095(19)
O4 0.053(2) 0.101(3) 0.110(3) -0.048(3) -0.022(2) 0.008(2)
O5 0.144(5) 0.166(5) 0.039(2) -0.032(3) -0.014(2) -0.020(4)
O6 0.142(4) 0.069(3) 0.162(5) -0.016(3) -0.096(4) -0.039(3)
O7 0.210(6) 0.096(3) 0.098(4) -0.074(3) 0.048(4) -0.061(4)
O8 0.105(3) 0.049(2) 0.072(2) -0.0114(18) -0.017(2) -0.026(2)
O9 0.090(3) 0.089(3) 0.250(8) -0.093(4) -0.086(4) 0.043(3)
P1 0.0306(4) 0.0278(4) 0.0365(5) -0.0112(4) -0.0087(4) -0.0033(3)
P2 0.0341(5) 0.0264(4) 0.0369(5) -0.0111(4) -0.0126(4) 0.0014(4)
S1 0.0400(5) 0.0327(4) 0.0371(5) -0.0173(4) 0.0019(4) -0.0088(4)

loop_
_atom_type_symbol
_atom_type_description
_atom_type_scat_dispersion_real
_atom_type_scat_dispersion_imag
_atom_type_scat_source
C C 0.0033 0.0016 'International Tables Vol C Tables 4.2.6.8 and 6.1.1.4'
H H 0.0000 0.0000 'International Tables Vol C Tables 4.2.6.8 and 6.1.1.4'
O O 0.0106 0.0060 'International Tables Vol C Tables 4.2.6.8 and 6.1.1.4'
P P 0.1023 0.0942 'International Tables Vol C Tables 4.2.6.8 and 6.1.1.4'
S S 0.1246 0.1234 'International Tables Vol C Tables 4.2.6.8 and 6.1.1.4'
Fe Fe 0.3463 0.8444 'International Tables Vol C Tables 4.2.6.8 and 6.1.1.4'
Cu Cu 0.3201 1.2651 'International Tables Vol C Tables 4.2.6.8 and 6.1.1.4'
N N 0.0061 0.0033 'International Tables Vol C Tables 4.2.6.8 and 6.1.1.4'

loop_
_geom_angle_atom_site_label_1
_geom_angle_atom_site_label_2
_geom_angle_atom_site_label_3
_geom_angle
O1 C1 Fe1 175.7(4)
O2 C2 Fe1 177.0(5)
O3 C3 Fe1 170.3(4)
O3 C3 Cu2 117.2(3)
Fe1 C3 Cu2 72.49(13)
O4 C4 Fe2 169.9(4)
O4 C4 Cu2 118.5(4)
Fe2 C4 Cu2 71.58(16)
O5 C5 Fe2 177.3(6)
O6 C6 Fe2 174.1(5)
O7 C7 Fe3 178.4(5)
O8 C8 Fe3 176.9(4)
O9 C9 Fe3 179.4(7)
N1 C10 C11 179.2(7)
C10 C11 H11A 109.5
C10 C11 H11B 109.5
H11A C11 H11B 109.5
C10 C11 H11C 109.5
H11A C11 H11C 109.5
H11B C11 H11C 109.5
C17 C12 C13 118.4(4)
C17 C12 P1 123.9(3)
C13 C12 P1 117.6(3)
C12 C13 C14 120.5(4)
C12 C13 H13 119.7
C14 C13 H13 119.7
C15 C14 C13 120.2(5)
C15 C14 H14 119.9
C13 C14 H14 119.9
C14 C15 C16 120.1(5)
C14 C15 H15 120.0
C16 C15 H15 120.0
C15 C16 C17 120.4(5)
C15 C16 H16 119.8
C17 C16 H16 119.8
C12 C17 C16 120.4(5)
C12 C17 H17 119.8
C16 C17 H17 119.8
C19 C18 C23 118.0(4)
C19 C18 P1 117.6(3)
C23 C18 P1 124.4(3)
C18 C19 C20 120.7(5)
C18 C19 H19 119.6
C20 C19 H19 119.6
C21 C20 C19 121.0(6)
C21 C20 H20 119.5
C19 C20 H20 119.5
C20 C21 C22 119.8(5)
C20 C21 H21 120.1
C22 C21 H21 120.1
C21 C22 C23 119.9(5)
C21 C22 H22 120.0
C23 C22 H22 120.0
C22 C23 C18 120.6(4)
C22 C23 H23 119.7
C18 C23 H23 119.7
P2 C24 P1 112.48(19)
P2 C24 H24A 109.1
P1 C24 H24A 109.1
P2 C24 H24B 109.1
P1 C24 H24B 109.1
H24A C24 H24B 107.8
C30 C25 C26 118.8(4)
C30 C25 P2 121.6(3)
C26 C25 P2 119.6(3)
C27 C26 C25 119.7(5)
C27 C26 H26 120.1
C25 C26 H26 120.1
C28 C27 C26 120.6(6)
C28 C27 H27 119.7
C26 C27 H27 119.7
C27 C28 C29 120.4(5)
C27 C28 H28 119.8
C29 C28 H28 119.8
C28 C29 C30 120.3(6)
C28 C29 H29 119.8
C30 C29 H29 119.8
C25 C30 C29 120.1(5)
C25 C30 H30 119.9
C29 C30 H30 119.9
C36 C31 C32 118.2(4)
C36 C31 P2 116.8(3)
C32 C31 P2 125.0(3)
C31 C32 C33 119.3(5)
C31 C32 H32 120.4
C33 C32 H32 120.4
C34 C33 C32 121.2(5)
C34 C33 H33 119.4
C32 C33 H33 119.4
C35 C34 C33 120.4(5)
C35 C34 H34 119.8
C33 C34 H34 119.8
C34 C35 C36 119.9(5)
C34 C35 H35 120.0
C36 C35 H35 120.0
C31 C36 C35 121.0(5)
C31 C36 H36 119.5
C35 C36 H36 119.5
N1 Cu1 P1 110.59(11)
N1 Cu1 S1 104.39(13)
P1 Cu1 S1 131.73(4)
N1 Cu1 Fe1 110.04(11)
P1 Cu1 Fe1 134.16(3)
S1 Cu1 Fe1 53.14(3)
N1 Cu1 Cu2 159.02(12)
P1 Cu1 Cu2 88.70(3)
S1 Cu1 Cu2 54.97(3)
Fe1 Cu1 Cu2 56.369(17)
P2 Cu2 C4 120.67(12)
P2 Cu2 S1 135.96(4)
C4 Cu2 S1 96.53(12)
P2 Cu2 C3 105.59(10)
C4 Cu2 C3 98.42(15)
S1 Cu2 C3 89.84(10)
P2 Cu2 Fe2 153.59(4)
C4 Cu2 Fe2 42.48(12)
S1 Cu2 Fe2 54.08(3)
C3 Cu2 Fe2 98.07(10)
P2 Cu2 Fe1 144.13(3)
C4 Cu2 Fe1 84.13(11)
S1 Cu2 Fe1 53.57(3)
C3 Cu2 Fe1 41.04(9)
Fe2 Cu2 Fe1 62.07(2)
P2 Cu2 Cu1 97.83(3)
C4 Cu2 Cu1 141.05(12)
S1 Cu2 Cu1 52.85(3)
C3 Cu2 Cu1 62.74(10)
Fe2 Cu2 Cu1 103.40(2)
Fe1 Cu2 Cu1 58.947(17)
C2 Fe1 C1 99.77(19)
C2 Fe1 C3 94.1(2)
C1 Fe1 C3 94.8(2)
C2 Fe1 S1 110.91(15)
C1 Fe1 S1 132.40(14)
C3 Fe1 S1 117.44(13)
C2 Fe1 Cu2 143.16(14)
C1 Fe1 Cu2 112.28(14)
C3 Fe1 Cu2 66.47(13)
S1 Fe1 Cu2 59.34(3)
C2 Fe1 Fe3 89.69(15)
C1 Fe1 Fe3 92.75(14)
C3 Fe1 Fe3 170.87(13)
S1 Fe1 Fe3 53.44(3)
Cu2 Fe1 Fe3 105.84(2)
C2 Fe1 Fe2 149.67(15)
C1 Fe1 Fe2 81.38(14)
C3 Fe1 Fe2 116.14(14)
S1 Fe1 Fe2 53.87(3)
Cu2 Fe1 Fe2 57.279(19)
Fe3 Fe1 Fe2 60.03(2)
C2 Fe1 Cu1 80.36(14)
C1 Fe1 Cu1 168.97(15)
C3 Fe1 Cu1 74.20(13)
S1 Fe1 Cu1 56.38(3)
Cu2 Fe1 Cu1 64.684(19)
Fe3 Fe1 Cu1 98.28(2)
Fe2 Fe1 Cu1 104.15(2)
C6 Fe2 C5 98.8(3)
C6 Fe2 C4 95.8(3)
C5 Fe2 C4 95.4(2)
C6 Fe2 S1 132.23(19)
C5 Fe2 S1 97.20(19)
C4 Fe2 S1 127.00(15)
C6 Fe2 Cu2 153.5(2)
C5 Fe2 Cu2 101.79(19)
C4 Fe2 Cu2 65.94(15)
S1 Fe2 Cu2 61.11(3)
C6 Fe2 Fe3 78.81(18)
C5 Fe2 Fe3 111.93(19)
C4 Fe2 Fe3 152.66(15)
S1 Fe2 Fe3 53.47(3)
Cu2 Fe2 Fe3 108.18(3)
C6 Fe2 Fe1 105.66(18)
C5 Fe2 Fe1 151.09(19)
C4 Fe2 Fe1 97.16(15)
S1 Fe2 Fe1 54.75(3)
Cu2 Fe2 Fe1 60.654(19)
Fe3 Fe2 Fe1 59.59(2)
C9 Fe3 C7 99.6(3)
C9 Fe3 C8 95.3(2)
C7 Fe3 C8 96.3(2)
C9 Fe3 S1 100.42(17)
C7 Fe3 S1 104.54(17)
C8 Fe3 S1 151.21(15)
C9 Fe3 Fe1 100.25(19)
C7 Fe3 Fe1 154.0(2)
C8 Fe3 Fe1 98.31(15)
S1 Fe3 Fe1 55.34(3)
C9 Fe3 Fe2 153.64(16)
C7 Fe3 Fe2 95.2(2)
C8 Fe3 Fe2 104.66(16)
S1 Fe3 Fe2 54.47(3)
Fe1 Fe3 Fe2 60.39(2)
C10 N1 Cu1 176.1(5)
C18 P1 C12 106.96(18)
C18 P1 C24 106.48(18)
C12 P1 C24 101.12(16)
C18 P1 Cu1 110.01(14)
C12 P1 Cu1 115.27(13)
C24 P1 Cu1 116.14(12)
C25 P2 C31 103.83(18)
C25 P2 C24 104.90(18)
C31 P2 C24 105.10(17)
C25 P2 Cu2 115.33(14)
C31 P2 Cu2 117.46(13)
C24 P2 Cu2 109.06(12)
Fe3 S1 Fe2 72.06(3)
Fe3 S1 Fe1 71.22(3)
Fe2 S1 Fe1 71.38(3)
Fe3 S1 Cu1 121.65(5)
Fe2 S1 Cu1 130.66(4)
Fe1 S1 Cu1 70.48(3)
Fe3 S1 Cu2 127.06(4)
Fe2 S1 Cu2 64.81(3)
Fe1 S1 Cu2 67.09(3)
Cu1 S1 Cu2 72.17(3)

loop_
_geom_bond_atom_site_label_1
_geom_bond_atom_site_label_2
_geom_bond_distance
C1 O1 1.139(5)
C1 Fe1 1.776(4)
C2 O2 1.141(5)
C2 Fe1 1.772(4)
C3 O3 1.151(5)
C3 Fe1 1.776(4)
C3 Cu2 2.479(4)
C4 O4 1.148(6)
C4 Fe2 1.772(5)
C4 Cu2 2.396(5)
C5 O5 1.143(6)
C5 Fe2 1.772(5)
C6 O6 1.154(6)
C6 Fe2 1.763(5)
C7 O7 1.130(7)
C7 Fe3 1.783(5)
C8 O8 1.148(6)
C8 Fe3 1.780(5)
C9 O9 1.156(7)
C9 Fe3 1.766(6)
C10 N1 1.118(6)
C10 C11 1.449(7)
C11 H11A 0.9600
C11 H11B 0.9600
C11 H11C 0.9600
C12 C17 1.374(6)
C12 C13 1.375(6)
C12 P1 1.821(4)
C13 C14 1.386(7)
C13 H13 0.9300
C14 C15 1.349(8)
C14 H14 0.9300
C15 C16 1.358(8)
C15 H15 0.9300
C16 C17 1.380(7)
C16 H16 0.9300
C17 H17 0.9300
C18 C19 1.362(6)
C18 C23 1.382(6)
C18 P1 1.817(4)
C19 C20 1.389(8)
C19 H19 0.9300
C20 C21 1.327(9)
C20 H20 0.9300
C21 C22 1.372(8)
C21 H21 0.9300
C22 C23 1.381(6)
C22 H22 0.9300
C23 H23 0.9300
C24 P2 1.832(4)
C24 P1 1.836(4)
C24 H24A 0.9700
C24 H24B 0.9700
C25 C30 1.396(6)
C25 C26 1.381(6)
C25 P2 1.813(4)
C26 C27 1.391(8)
C26 H26 0.9300
C27 C28 1.361(10)
C27 H27 0.9300
C28 C29 1.357(10)
C28 H28 0.9300
C29 C30 1.382(7)
C29 H29 0.9300
C30 H30 0.9300
C31 C36 1.383(6)
C31 C32 1.373(6)
C31 P2 1.815(4)
C32 C33 1.396(7)
C32 H32 0.9300
C33 C34 1.339(8)
C33 H33 0.9300
C34 C35 1.344(8)
C34 H34 0.9300
C35 C36 1.379(7)
C35 H35 0.9300
C36 H36 0.9300
Cu1 N1 2.012(4)
Cu1 P1 2.2314(10)
Cu1 S1 2.3445(10)
Cu1 Fe1 2.6536(7)
Cu1 Cu2 2.8000(7)
Cu2 P2 2.1913(10)
Cu2 S1 2.4085(10)
Cu2 Fe2 2.4892(7)
Cu2 Fe1 2.5790(7)
Fe1 S1 2.2527(10)
Fe1 Fe3 2.5930(7)
Fe1 Fe2 2.6140(7)
Fe2 S1 2.2278(11)
Fe2 Fe3 2.6046(9)
Fe3 S1 2.1998(10)
